data_7018534
loop_
_publ_author_name
'Yao, Qingxia'
'Sun, Junliang'
'Li, Kuo'
'Su, Jie'
'Peskov, Maxim V.'
'Zou, Xiaodong'

_publ_section_title
;
 A series of isostructural mesoporous metal-organic frameworks obtained by
 ion-exchange induced single-crystal to single-crystal transformation.
;
_journal_issue 14
_journal_name_full 'Dalton transactions (Cambridge, England : 2003)'
_journal_page_first 3953
_journal_page_last 3955
_journal_paper_doi 10.1039/c2dt12088g
_journal_volume 41
_journal_year 2012
_chemical_formula_sum 'C23 H14 Cu N O4'
_chemical_formula_weight 431.89
_chemical_name_systematic
;
?
;
_space_group_IT_number 223
_symmetry_cell_setting cubic
_symmetry_space_group_name_Hall '-P 4n 2 3'
_symmetry_space_group_name_H-M 'P m -3 n'
_atom_sites_solution_hydrogens geom
_atom_sites_solution_primary direct
_atom_sites_solution_secondary difmap
_audit_creation_method SHELXL-97
_cell_angle_alpha 90.00
_cell_angle_beta 90.00
_cell_angle_gamma 90.00
_cell_formula_units_Z 12
_cell_length_a 27.4490(8)
_cell_length_b 27.4490(8)
_cell_length_c 27.4490(8)
_cell_measurement_reflns_used 4067
_cell_measurement_temperature 293(2)
_cell_measurement_theta_max 32.1648
_cell_measurement_theta_min 4.2502
_cell_volume 20681.4(10)
_computing_structure_refinement 'SHELXL-97 (Sheldrick, 1997)'
_computing_structure_solution 'SHELXS-97 (Sheldrick, 1990)'
_diffrn_ambient_temperature 293(2)
_diffrn_detector_area_resol_mean 16.5467
_diffrn_measured_fraction_theta_full 0.986
_diffrn_measured_fraction_theta_max 0.986
_diffrn_measurement_device_type 'Xcalibur, Sapphire3'
_diffrn_measurement_method '\w scans'
_diffrn_radiation_monochromator graphite
_diffrn_radiation_source 'fine-focus sealed tube'
_diffrn_radiation_type MoK\a
_diffrn_radiation_wavelength 0.71073
_diffrn_reflns_av_R_equivalents 0.1707
_diffrn_reflns_av_sigmaI/netI 0.0431
_diffrn_reflns_limit_h_max 26
_diffrn_reflns_limit_h_min -26
_diffrn_reflns_limit_k_max 24
_diffrn_reflns_limit_k_min -26
_diffrn_reflns_limit_l_max 26
_diffrn_reflns_limit_l_min -24
_diffrn_reflns_number 67474
_diffrn_reflns_theta_full 19.78
_diffrn_reflns_theta_max 19.78
_diffrn_reflns_theta_min 4.33
_exptl_absorpt_coefficient_mu 0.325
_exptl_absorpt_correction_T_max 1.00000
_exptl_absorpt_correction_T_min 0.99188
_exptl_absorpt_correction_type multi-scan
_exptl_absorpt_process_details
;
CrysAlisPro, Agilent Technologies,
Version 1.171.35.6 (release 27-01-2011 CrysAlis171 .NET)
(compiled Jan 27 2011,13:34:29)
Empirical absorption correction using spherical harmonics,
implemented in SCALE3 ABSPACK scaling algorithm.
;
_exptl_crystal_colour 'dark green'
_exptl_crystal_density_diffrn 0.416
_exptl_crystal_density_method 'not measured'
_exptl_crystal_description polyhedron
_exptl_crystal_F_000 2640
_exptl_crystal_size_max 0.50
_exptl_crystal_size_mid 0.35
_exptl_crystal_size_min 0.23
_platon_squeeze_details
;
;
_refine_diff_density_max 0.377
_refine_diff_density_min -0.228
_refine_diff_density_rms 0.062
_refine_ls_extinction_method none
_refine_ls_goodness_of_fit_ref 1.099
_refine_ls_hydrogen_treatment constr
_refine_ls_matrix_type full
_refine_ls_number_parameters 77
_refine_ls_number_reflns 1679
_refine_ls_number_restraints 4
_refine_ls_restrained_S_all 1.102
_refine_ls_R_factor_all 0.1512
_refine_ls_R_factor_gt 0.1234
_refine_ls_shift/su_max 0.000
_refine_ls_shift/su_mean 0.000
_refine_ls_structure_factor_coef Fsqd
_refine_ls_weighting_details 'calc w=1/[\s^2^(Fo^2^)+(0.1915P)^2^+37.1268P] where P=(Fo^2^+2Fc^2^)/3'
_refine_ls_weighting_scheme calc
_refine_ls_wR_factor_gt 0.3233
_refine_ls_wR_factor_ref 0.3540
_reflns_number_gt 1412
_reflns_number_total 1679
_reflns_threshold_expression >2sigma(I)
_cod_data_source_file c2dt12088g.txt
_cod_data_source_block SUMOF-1Cu
_cod_depositor_comments
;
The following automatic conversions were performed:

'_symmetry_cell_setting' value 'Cubic' changed to 'cubic' according
to /home/saulius/struct/CIF-dictionaries/cif_core.dic dictionary
named 'cif_core.dic' version 2.4.1 from 2010-06-29.

Automatic conversion script
Id: cif_fix_values 1715 2011-07-08 13:25:40Z adriana 
;
_cod_original_sg_symbol_H-M Pm-3n
_cod_database_code 7018534

loop_
_symmetry_equiv_pos_as_xyz
'x, y, z'
'-x, -y, z'
'-x, y, -z'
'x, -y, -z'
'z, x, y'
'z, -x, -y'
'-z, -x, y'
'-z, x, -y'
'y, z, x'
'-y, z, -x'
'y, -z, -x'
'-y, -z, x'
'y+1/2, x+1/2, -z+1/2'
'-y+1/2, -x+1/2, -z+1/2'
'y+1/2, -x+1/2, z+1/2'
'-y+1/2, x+1/2, z+1/2'
'x+1/2, z+1/2, -y+1/2'
'-x+1/2, z+1/2, y+1/2'
'-x+1/2, -z+1/2, -y+1/2'
'x+1/2, -z+1/2, y+1/2'
'z+1/2, y+1/2, -x+1/2'
'z+1/2, -y+1/2, x+1/2'
'-z+1/2, y+1/2, x+1/2'
'-z+1/2, -y+1/2, -x+1/2'
'-x, -y, -z'
'x, y, -z'
'x, -y, z'
'-x, y, z'
'-z, -x, -y'
'-z, x, y'
'z, x, -y'
'z, -x, y'
'-y, -z, -x'
'y, -z, x'
'-y, z, x'
'y, z, -x'
'-y-1/2, -x-1/2, z-1/2'
'y-1/2, x-1/2, z-1/2'
'-y-1/2, x-1/2, -z-1/2'
'y-1/2, -x-1/2, -z-1/2'
'-x-1/2, -z-1/2, y-1/2'
'x-1/2, -z-1/2, -y-1/2'
'x-1/2, z-1/2, y-1/2'
'-x-1/2, z-1/2, -y-1/2'
'-z-1/2, -y-1/2, x-1/2'
'-z-1/2, y-1/2, -x-1/2'
'z-1/2, -y-1/2, -x-1/2'
'z-1/2, y-1/2, x-1/2'

loop_
_atom_site_label
_atom_site_type_symbol
_atom_site_fract_x
_atom_site_fract_y
_atom_site_fract_z
_atom_site_U_iso_or_equiv
_atom_site_adp_type
_atom_site_occupancy
_atom_site_symmetry_multiplicity
_atom_site_calc_flag
_atom_site_refinement_flags
Cu Cu 0.20220(8) 0.0000 0.5000 0.0899(12) Uani 1 4 d S
O O 0.2096(2) 0.0512(3) 0.4494(2) 0.114(2) Uani 1 1 d .
N N 0.1272(7) 0.0000 0.5000 0.123(6) Uani 1 4 d SD
C1 C 0.2500 0.0655(4) 0.4345(4) 0.097(4) Uani 1 2 d S
C2 C 0.2500 0.1041(3) 0.3959(3) 0.101(4) Uani 1 2 d S
C3 C 0.2067(4) 0.1197(4) 0.3755(4) 0.131(4) Uani 1 1 d .
H3 H 0.1773 0.1057 0.3848 0.158 Uiso 1 1 calc R
C4 C 0.2076(4) 0.1557(5) 0.3417(4) 0.141(4) Uani 1 1 d .
H4 H 0.1779 0.1673 0.3299 0.169 Uiso 1 1 calc R
C5 C 0.2500 0.1764(3) 0.3236(3) 0.108(5) Uani 1 2 d S
C6 C 0.2500 0.2135(4) 0.2865(4) 0.127(5) Uani 1 2 d S
C7 C 0.2846(3) 0.2154(3) 0.2500 0.128(5) Uani 1 2 d S
H7 H 0.3086 0.1914 0.2500 0.154 Uiso 1 2 calc SR
C8 C 0.1019(7) 0.0354(8) 0.5273(8) 0.252(15) Uani 0.50 1 d PD
H8 H 0.1190 0.0586 0.5451 0.303 Uiso 0.50 1 calc PR
C9 C 0.0497(7) 0.0355(8) 0.5273(8) 0.252(15) Uani 0.50 1 d PD
H9 H 0.0328 0.0588 0.5453 0.303 Uiso 0.50 1 calc PR
C10 C 0.0236(7) 0.0000 0.5000 0.136(8) Uani 1 4 d SD

loop_
_atom_site_aniso_label
_atom_site_aniso_U_11
_atom_site_aniso_U_22
_atom_site_aniso_U_33
_atom_site_aniso_U_23
_atom_site_aniso_U_13
_atom_site_aniso_U_12
Cu 0.1019(19) 0.0882(18) 0.0795(17) 0.000 0.000 0.000
O 0.107(5) 0.126(6) 0.110(5) 0.016(4) 0.009(4) 0.009(4)
N 0.138(15) 0.147(15) 0.084(11) 0.000 0.000 0.000
C1 0.080(10) 0.106(7) 0.106(7) -0.014(9) 0.014(6) 0.014(6)
C2 0.145(14) 0.078(6) 0.078(6) 0.031(7) 0.026(7) 0.026(7)
C3 0.105(8) 0.147(10) 0.142(10) 0.073(8) 0.016(7) 0.031(7)
C4 0.117(9) 0.176(12) 0.130(9) 0.061(9) 0.017(7) 0.048(8)
C5 0.089(10) 0.118(7) 0.118(7) 0.049(9) 0.039(7) 0.039(7)
C6 0.112(12) 0.135(8) 0.135(8) 0.053(11) 0.032(8) 0.032(8)
C7 0.127(8) 0.127(8) 0.131(13) 0.040(9) 0.040(9) 0.047(10)
C8 0.108(12) 0.36(4) 0.28(3) -0.11(2) -0.027(16) -0.007(17)
C9 0.108(12) 0.36(4) 0.28(3) -0.11(2) -0.027(16) -0.007(17)
C10 0.088(14) 0.20(2) 0.120(16) 0.000 0.000 0.000

loop_
_atom_type_symbol
_atom_type_description
_atom_type_scat_dispersion_real
_atom_type_scat_dispersion_imag
_atom_type_scat_source
C C 0.0033 0.0016 'International Tables Vol C Tables 4.2.6.8 and 6.1.1.4'
H H 0.0000 0.0000 'International Tables Vol C Tables 4.2.6.8 and 6.1.1.4'
N N 0.0061 0.0033 'International Tables Vol C Tables 4.2.6.8 and 6.1.1.4'
O O 0.0106 0.0060 'International Tables Vol C Tables 4.2.6.8 and 6.1.1.4'
Cu Cu 0.3201 1.2651 'International Tables Vol C Tables 4.2.6.8 and 6.1.1.4'

loop_
_geom_angle_atom_site_label_1
_geom_angle_atom_site_label_2
_geom_angle_atom_site_label_3
_geom_angle
_geom_angle_site_symmetry_1
_geom_angle_site_symmetry_3
O Cu O 168.2(4) 27 26_556
O Cu O 90.1(4) 27 .
O Cu O 88.7(4) 26_556 .
O Cu O 88.7(4) 27 4_556
O Cu O 90.1(4) 26_556 4_556
O Cu O 168.2(4) . 4_556
O Cu N 95.9(2) 27 .
O Cu N 95.9(2) 26_556 .
O Cu N 95.9(2) . .
O Cu N 95.9(2) 4_556 .
O Cu Cu 84.1(2) 27 41_666
O Cu Cu 84.1(2) 26_556 41_666
O Cu Cu 84.1(2) . 41_666
O Cu Cu 84.1(2) 4_556 41_666
N Cu Cu 180.000(1) . 41_666
C1 O Cu 122.9(8) . .
C8 N C8 64(2) 4_556 27
C8 N C8 121(2) 4_556 .
C8 N C8 87(2) 27 .
C8 N C8 87(2) 4_556 26_556
C8 N C8 121(2) 27 26_556
C8 N C8 64(2) . 26_556
C8 N Cu 119.6(12) 4_556 .
C8 N Cu 119.6(12) 27 .
C8 N Cu 119.6(12) . .
C8 N Cu 119.6(12) 26_556 .
O C1 O 126.0(14) . 19
O C1 C2 117.0(7) . .
O C1 C2 117.0(7) 19 .
C3 C2 C3 119.3(12) . 19
C3 C2 C1 120.4(6) . .
C3 C2 C1 120.4(6) 19 .
C4 C3 C2 119.2(10) . .
C4 C3 H3 120.4 . .
C2 C3 H3 120.4 . .
C3 C4 C5 123.9(10) . .
C3 C4 H4 118.0 . .
C5 C4 H4 118.0 . .
C4 C5 C4 114.3(12) . 19
C4 C5 C6 122.8(6) . .
C4 C5 C6 122.8(6) 19 .
C7 C6 C7 114.9(16) 9 .
C7 C6 C5 122.6(8) 9 .
C7 C6 C5 122.6(8) . .
C6 C7 C6 125.1(16) 5 .
C6 C7 H7 117.4 5 .
C6 C7 H7 117.4 . .
N C8 C9 120(2) . .
N C8 H8 120.2 . .
C9 C8 H8 120.2 . .
C10 C9 C8 120(2) . .
C10 C9 H9 120.0 . .
C8 C9 H9 120.0 . .
C10 C10 C9 120.2(12) 25_556 .
C10 C10 C9 120.2(12) 25_556 26_556
C9 C10 C9 64(2) . 26_556
C10 C10 C9 120.2(12) 25_556 27
C9 C10 C9 86(2) . 27
C9 C10 C9 120(2) 26_556 27
C10 C10 C9 120.2(12) 25_556 4_556
C9 C10 C9 120(2) . 4_556
C9 C10 C9 86(2) 26_556 4_556
C9 C10 C9 64(2) 27 4_556

loop_
_geom_bond_atom_site_label_1
_geom_bond_atom_site_label_2
_geom_bond_distance
_geom_bond_site_symmetry_2
Cu O 1.988(7) 27
Cu O 1.988(7) 26_556
Cu O 1.988(7) .
Cu O 1.988(7) 4_556
Cu N 2.06(2) .
Cu Cu 2.624(4) 41_666
O C1 1.243(9) .
N C8 1.411(10) 4_556
N C8 1.411(10) 27
N C8 1.411(10) .
N C8 1.411(10) 26_556
C1 O 1.243(9) 19
C1 C2 1.499(18) .
C2 C3 1.383(10) .
C2 C3 1.383(10) 19
C3 C4 1.357(14) .
C3 H3 0.9300 .
C4 C5 1.388(12) .
C4 H4 0.9300 .
C5 C4 1.388(12) 19
C5 C6 1.441(17) .
C6 C7 1.381(9) 9
C6 C7 1.381(9) .
C7 C6 1.381(9) 5
C7 H7 0.9300 .
C8 C9 1.432(10) .
C8 H8 0.9300 .
C9 C10 1.424(10) .
C9 H9 0.9300 .
C10 C10 1.30(4) 25_556
C10 C9 1.424(10) 26_556
C10 C9 1.424(10) 27
C10 C9 1.424(10) 4_556

loop_
_platon_squeeze_void_nr
_platon_squeeze_void_average_x
_platon_squeeze_void_average_y
_platon_squeeze_void_average_z
_platon_squeeze_void_volume
_platon_squeeze_void_count_electrons
_platon_squeeze_void_content
1 -0.006 -0.013 -0.006 16053 -57 ' '
